data_1534278
loop_
_publ_author_name
'Blomberg, B.'
'Kihlborg, L.'
'Magneli, A.'

_publ_section_title
;
 The crystal structures of (Mo, W)10 O29 And (Mo, W)11 O32
;
_journal_name_full 'Arkiv foer Kemi'
_journal_page_first 133
_journal_page_last 138
_journal_volume 6
_journal_year 1953
_chemical_formula_sum 'Mo9.35 O32 W1.65'
_chemical_name_systematic 'Mo9.35 W1.65 O32'
_space_group_IT_number 13
_symmetry_space_group_name_Hall '-P 2ya'
_symmetry_space_group_name_H-M 'P 1 2/a 1'
_cell_angle_alpha 90
_cell_angle_beta 74
_cell_angle_gamma 90
_cell_formula_units_Z 2
_cell_length_a 16.6
_cell_length_b 4
_cell_length_c 18.7
_cell_volume 1193.579
_citation_journal_id_ASTM ARKEAD
_cod_data_source_file Blomberg_ARKEAD_1953_246.cif
_cod_data_source_block Mo9.35O32W1.65
_cod_original_sg_symbol_Hall '-P 2yc (z,y,-x)'
_cod_database_code 1534278

loop_
_symmetry_equiv_pos_as_xyz
x,y,z
-x+1/2,y,-z
-x,-y,-z
x-1/2,-y,z

loop_
_atom_site_label
_atom_site_type_symbol
_atom_site_fract_x
_atom_site_fract_y
_atom_site_fract_z
_atom_site_occupancy
_atom_site_U_iso_or_equiv
O8 O-2 0 0.5 0 1 0.0
O5 O-2 0.427 0 0.37 1 0.0
W2 W+5 0.088 0.4 0.183 0.15 0.0
O1 O-2 0.25 0 0 1 0.0
O17 O-2 0.333 0.5 0.467 1 0.0
O10 O-2 0.003 0.5 0.137 1 0.0
O12 O-2 0.173 0.5 0.23 1 0.0
O6 O-2 0.096 0 0.458 1 0.0
O2 O-2 0.418 0 0.092 1 0.0
Mo1 Mo+5 0.418 0.4 0.092 0.85 0.0
W3 W+5 0.257 0.6 0.277 0.15 0.0
Mo6 Mo+5 0.25 0.6 0 0.85 0.0
O16 O-2 0.496 0.5 0.432 1 0.0
O4 O-2 0.257 0 0.277 1 0.0
W4 W+5 0.427 0.4 0.37 0.15 0.0
O7 O-2 0.334 0.5 0.046 1 0.0
O3 O-2 0.088 0 0.183 1 0.0
Mo3 Mo+5 0.257 0.6 0.277 0.85 0.0
O15 O-2 0.177 0.5 0.367 1 0.0
W1 W+5 0.418 0.4 0.092 0.15 0.0
O14 O-2 0.342 0.5 0.324 1 0.0
O13 O-2 0.008 0.5 0.276 1 0.0
Mo2 Mo+5 0.088 0.4 0.183 0.85 0.0
Mo4 Mo+5 0.427 0.4 0.37 0.85 0.0
W6 W+5 0.25 0.6 0 0.15 0.0
O11 O-2 0.337 0.5 0.185 1 0.0
O9 O-2 0.169 0.5 0.091 1 0.0
W5 W+5 0.096 0.6 0.458 0.15 0.0
Mo5 Mo+5 0.096 0.6 0.458 0.85 0.0
